data_4342725
loop_
_publ_author_name
'Gr\"uner, Bohum\'ir'
'\<S\'icha, V\'aclav'
'Hnyk, Drahom\'ir'
'Londesborough, Michael G. S.'
'C\'isa\<rov\'a, Ivana'

_publ_section_title
;
 The Synthesis and Structural Characterization of Polycyclic Derivatives
 of Cobalt Bis(dicarbollide)(1(-)).
;
_journal_issue 7
_journal_name_full 'Inorganic chemistry'
_journal_page_first 3148
_journal_page_last 3158
_journal_paper_doi 10.1021/ic502450t
_journal_volume 54
_journal_year 2015
_chemical_compound_source 'synthesized by the authors'
_chemical_formula_moiety 'C14 H29 B18 Co N O2, C4 H12 N, C H2 Cl2'
_chemical_formula_sum 'C19 H43 B18 Cl2 Co N2 O2'
_chemical_formula_weight 655.96
_chemical_name_systematic
; 
 ? 
;
_space_group_IT_number 2
_symmetry_cell_setting triclinic
_symmetry_space_group_name_Hall '-P 1'
_symmetry_space_group_name_H-M 'P -1'
_atom_sites_solution_hydrogens difmap
_atom_sites_solution_primary direct
_atom_sites_solution_secondary difmap
_audit_creation_method SHELXL-97
_cell_angle_alpha 82.3860(10)
_cell_angle_beta 84.0090(10)
_cell_angle_gamma 72.5600(10)
_cell_formula_units_Z 2
_cell_length_a 8.8476(2)
_cell_length_b 12.0410(3)
_cell_length_c 16.3218(4)
_cell_measurement_reflns_used 9934
_cell_measurement_temperature 150(2)
_cell_measurement_theta_max 27.5530
_cell_measurement_theta_min 2.5238
_cell_volume 1640.42(7)
_computing_cell_refinement 'SAINT V8.27B (Bruker AXS Inc., 2012)'
_computing_data_collection 'Bruker Instrument Service v2012.12.0.3'
_computing_data_reduction 'SAINT V8.27B (Bruker AXS Inc., 2012)'
_computing_structure_refinement 'SHELXL-97 (Sheldrick, 2008)'
_computing_structure_solution 'SHELXS-97 (Sheldrick, 2008)'
_diffrn_ambient_temperature 150(2)
_diffrn_measured_fraction_theta_full 0.998
_diffrn_measured_fraction_theta_max 0.998
_diffrn_measurement_device_type 'Bruker APEX-II CCD'
_diffrn_measurement_method '\f and \w scans'
_diffrn_radiation_monochromator graphite
_diffrn_radiation_source 'fine-focus sealed tube'
_diffrn_radiation_type MoK\a
_diffrn_radiation_wavelength 0.71073
_diffrn_reflns_av_R_equivalents 0.0183
_diffrn_reflns_av_sigmaI/netI 0.0229
_diffrn_reflns_limit_h_max 10
_diffrn_reflns_limit_h_min -11
_diffrn_reflns_limit_k_max 12
_diffrn_reflns_limit_k_min -15
_diffrn_reflns_limit_l_max 19
_diffrn_reflns_limit_l_min -21
_diffrn_reflns_number 21185
_diffrn_reflns_theta_full 27.50
_diffrn_reflns_theta_max 27.50
_diffrn_reflns_theta_min 1.78
_diffrn_standards_number 0
_exptl_absorpt_coefficient_mu 0.711
_exptl_absorpt_correction_T_max 0.7884
_exptl_absorpt_correction_T_min 0.7183
_exptl_absorpt_correction_type multi-scan
_exptl_absorpt_process_details 'SADABS V2012/1 (Bruker AXS Inc.)'
_exptl_crystal_colour orange_red
_exptl_crystal_density_diffrn 1.328
_exptl_crystal_density_method 'not measured'
_exptl_crystal_description prism
_exptl_crystal_F_000 676
_exptl_crystal_size_max 0.50
_exptl_crystal_size_mid 0.36
_exptl_crystal_size_min 0.35
_refine_diff_density_max 1.662
_refine_diff_density_min -1.042
_refine_diff_density_rms 0.075
_refine_ls_extinction_method none
_refine_ls_goodness_of_fit_ref 1.031
_refine_ls_hydrogen_treatment constr
_refine_ls_matrix_type full
_refine_ls_number_parameters 401
_refine_ls_number_reflns 7528
_refine_ls_number_restraints 0
_refine_ls_restrained_S_all 1.031
_refine_ls_R_factor_all 0.0513
_refine_ls_R_factor_gt 0.0452
_refine_ls_shift/su_max 0.002
_refine_ls_shift/su_mean 0.000
_refine_ls_structure_factor_coef Fsqd
_refine_ls_weighting_details 'calc w=1/[\s^2^(Fo^2^)+(0.0612P)^2^+2.2705P] where P=(Fo^2^+2Fc^2^)/3'
_refine_ls_weighting_scheme calc
_refine_ls_wR_factor_gt 0.1167
_refine_ls_wR_factor_ref 0.1217
_reflns_number_gt 6677
_reflns_number_total 7528
_reflns_threshold_expression I>2\s(I)
_cod_data_source_file ic502450t_si_001.cif
_cod_data_source_block 2
_cod_depositor_comments 'Adding full bibliography for 4342725--4342728.cif.'
_cod_database_code 4342725

loop_
_symmetry_equiv_pos_as_xyz
'x, y, z'
'-x, -y, -z'

loop_
_atom_site_label
_atom_site_type_symbol
_atom_site_fract_x
_atom_site_fract_y
_atom_site_fract_z
_atom_site_U_iso_or_equiv
_atom_site_adp_type
_atom_site_occupancy
_atom_site_symmetry_multiplicity
_atom_site_calc_flag
_atom_site_refinement_flags
Co3 Co 0.49119(3) 0.37536(2) 0.256156(16) 0.01291(9) Uani 1 1 d .
C1 C 0.7019(2) 0.23193(17) 0.26300(12) 0.0137(4) Uani 1 1 d .
C2 C 0.5637(2) 0.21401(17) 0.21177(12) 0.0151(4) Uani 1 1 d .
H2 H 0.5071 0.1669 0.2411 0.018 Uiso 1 1 d R
B4 B 0.7310(3) 0.3659(2) 0.22667(15) 0.0178(4) Uani 1 1 d .
H4 H 0.7702 0.4203 0.2659 0.021 Uiso 1 1 calc R
B5 B 0.8673(3) 0.2322(2) 0.19587(15) 0.0197(5) Uani 1 1 d .
H5 H 0.9924 0.2015 0.2149 0.024 Uiso 1 1 calc R
B6 B 0.7583(3) 0.1329(2) 0.19007(14) 0.0184(4) Uani 1 1 d .
H6 H 0.8090 0.0362 0.2058 0.022 Uiso 1 1 calc R
B7 B 0.4886(3) 0.3257(2) 0.13865(14) 0.0198(5) Uani 1 1 d .
H7 H 0.3647 0.3524 0.1180 0.024 Uiso 1 1 calc R
B8 B 0.5996(3) 0.4282(2) 0.14299(15) 0.0219(5) Uani 1 1 d .
H8 H 0.5531 0.5245 0.1241 0.026 Uiso 1 1 calc R
B9 B 0.8034(3) 0.3520(2) 0.12108(16) 0.0239(5) Uani 1 1 d .
H9 H 0.8873 0.4009 0.0903 0.029 Uiso 1 1 calc R
B10 B 0.8191(3) 0.2082(2) 0.09864(15) 0.0237(5) Uani 1 1 d .
H10 H 0.9115 0.1619 0.0526 0.028 Uiso 1 1 calc R
B11 B 0.6260(3) 0.1917(2) 0.11144(15) 0.0216(5) Uani 1 1 d .
H11 H 0.5895 0.1325 0.0751 0.026 Uiso 1 1 calc R
B12 B 0.6540(3) 0.3271(2) 0.06653(15) 0.0252(5) Uani 1 1 d .
H12 H 0.6380 0.3584 -0.0006 0.030 Uiso 1 1 calc R
C1' C 0.4621(2) 0.45917(17) 0.36163(13) 0.0164(4) Uani 1 1 d .
H1' H 0.5628 0.4409 0.3871 0.020 Uiso 1 1 d R
C2' C 0.3772(2) 0.35704(17) 0.37130(12) 0.0135(4) Uani 1 1 d .
H2' H 0.4380 0.2856 0.4024 0.016 Uiso 1 1 d R
B4' B 0.4103(3) 0.5539(2) 0.27656(16) 0.0205(5) Uani 1 1 d .
H4' H 0.4867 0.6045 0.2397 0.025 Uiso 1 1 calc R
B5' B 0.3287(3) 0.5902(2) 0.37821(16) 0.0214(5) Uani 1 1 d .
H5' H 0.3543 0.6617 0.4067 0.026 Uiso 1 1 calc R
B6' B 0.3124(3) 0.4622(2) 0.43942(15) 0.0184(4) Uani 1 1 d .
H6' H 0.3279 0.4481 0.5076 0.022 Uiso 1 1 calc R
B7' B 0.2588(3) 0.3703(2) 0.29300(14) 0.0159(4) Uani 1 1 d .
H7' H 0.2326 0.2970 0.2672 0.019 Uiso 1 1 calc R
B8' B 0.2716(3) 0.5028(2) 0.22968(15) 0.0198(5) Uani 1 1 d .
H8' H 0.2520 0.5204 0.1619 0.024 Uiso 1 1 calc R
B9' B 0.2022(3) 0.6180(2) 0.29567(17) 0.0235(5) Uani 1 1 d .
H9' H 0.1415 0.7094 0.2694 0.028 Uiso 1 1 calc R
B10' B 0.1420(3) 0.5605(2) 0.39598(16) 0.0206(5) Uani 1 1 d .
H10' H 0.0415 0.6133 0.4352 0.025 Uiso 1 1 calc R
B11' B 0.1796(3) 0.4077(2) 0.39466(15) 0.0175(4) Uani 1 1 d .
H11' H 0.1062 0.3571 0.4342 0.021 Uiso 1 1 calc R
B12' B 0.1085(3) 0.5040(2) 0.30599(16) 0.0205(5) Uani 1 1 d .
H12' H -0.0145 0.5190 0.2867 0.025 Uiso 1 1 calc R
C3 C 0.7360(2) 0.16276(17) 0.35171(12) 0.0134(4) Uani 1 1 d .
C4 C 0.6638(2) 0.06067(17) 0.37311(12) 0.0149(4) Uani 1 1 d .
C5 C 0.5083(3) 0.05508(18) 0.37948(12) 0.0177(4) Uani 1 1 d .
H5A H 0.4225 0.1240 0.3698 0.021 Uiso 1 1 calc R
C6 C 0.4805(3) -0.0537(2) 0.40031(14) 0.0234(5) Uani 1 1 d .
H6A H 0.3746 -0.0583 0.4052 0.028 Uiso 1 1 calc R
C7 C 0.6051(3) -0.1554(2) 0.41403(15) 0.0293(5) Uani 1 1 d .
H7A H 0.5835 -0.2286 0.4272 0.035 Uiso 1 1 calc R
C8 C 0.7602(3) -0.15069(19) 0.40861(15) 0.0272(5) Uani 1 1 d .
H8A H 0.8458 -0.2197 0.4183 0.033 Uiso 1 1 calc R
C9 C 0.7872(3) -0.04178(18) 0.38851(13) 0.0195(4) Uani 1 1 d .
C10 C 0.9390(3) -0.01286(19) 0.38469(13) 0.0206(4) Uani 1 1 d .
C12 C 0.9807(3) 0.1809(2) 0.38942(14) 0.0223(4) Uani 1 1 d .
H12A H 1.0290 0.2253 0.3442 0.027 Uiso 1 1 calc R
H12B H 1.0631 0.1357 0.4274 0.027 Uiso 1 1 calc R
C13 C 0.8404(2) 0.26239(19) 0.43576(14) 0.0211(4) Uani 1 1 d .
H13A H 0.8506 0.2460 0.4963 0.025 Uiso 1 1 calc R
H13B H 0.8363 0.3452 0.4188 0.025 Uiso 1 1 calc R
N11 N 0.9063(2) 0.10447(15) 0.35680(11) 0.0165(3) Uani 1 1 d .
O14 O 0.69842(17) 0.23978(12) 0.41421(9) 0.0166(3) Uani 1 1 d .
O15 O 1.0688(2) -0.07599(15) 0.40333(11) 0.0318(4) Uani 1 1 d .
N2 N 0.2086(3) 0.25441(18) 0.90310(13) 0.0289(4) Uani 1 1 d .
C14 C 0.2134(4) 0.1315(3) 0.9271(2) 0.0535(9) Uani 1 1 d .
H14A H 0.1582 0.1061 0.8874 0.080 Uiso 1 1 calc R
H14B H 0.1609 0.1238 0.9826 0.080 Uiso 1 1 calc R
H14C H 0.3241 0.0827 0.9273 0.080 Uiso 1 1 calc R
C15 C 0.2680(7) 0.2967(4) 0.9740(3) 0.0912(17) Uani 1 1 d .
H15A H 0.3834 0.2630 0.9748 0.137 Uiso 1 1 calc R
H15B H 0.2172 0.2721 1.0267 0.137 Uiso 1 1 calc R
H15C H 0.2416 0.3823 0.9663 0.137 Uiso 1 1 calc R
C16 C 0.0370(4) 0.3273(3) 0.9003(2) 0.0491(8) Uani 1 1 d .
H16A H 0.0317 0.4101 0.8869 0.074 Uiso 1 1 calc R
H16B H -0.0191 0.3164 0.9544 0.074 Uiso 1 1 calc R
H16C H -0.0129 0.3027 0.8578 0.074 Uiso 1 1 calc R
C17 C 0.2870(6) 0.2740(5) 0.8227(3) 0.110(2) Uani 1 1 d .
H17A H 0.4023 0.2432 0.8261 0.164 Uiso 1 1 calc R
H17B H 0.2588 0.3582 0.8047 0.164 Uiso 1 1 calc R
H17C H 0.2531 0.2340 0.7826 0.164 Uiso 1 1 calc R
C1S C 0.2141(4) 0.9378(3) 0.19883(17) 0.0394(6) Uani 1 1 d .
H1S1 H 0.2520 0.8767 0.2451 0.047 Uiso 1 1 calc R
H1S2 H 0.1041 0.9834 0.2145 0.047 Uiso 1 1 calc R
Cl1 Cl 0.33649(10) 1.03085(8) 0.18173(6) 0.0543(2) Uani 1 1 d .
Cl2 Cl 0.21658(15) 0.87175(10) 0.10939(5) 0.0752(4) Uani 1 1 d .

loop_
_atom_site_aniso_label
_atom_site_aniso_U_11
_atom_site_aniso_U_22
_atom_site_aniso_U_33
_atom_site_aniso_U_23
_atom_site_aniso_U_13
_atom_site_aniso_U_12
Co3 0.01333(14) 0.01284(14) 0.01296(14) -0.00030(9) -0.00048(10) -0.00503(10)
C1 0.0133(9) 0.0155(9) 0.0130(9) -0.0021(7) 0.0006(7) -0.0058(7)
C2 0.0169(9) 0.0180(9) 0.0123(9) -0.0026(7) -0.0007(7) -0.0072(7)
B4 0.0181(11) 0.0194(11) 0.0175(11) 0.0002(8) 0.0011(8) -0.0096(9)
B5 0.0166(11) 0.0249(12) 0.0179(11) -0.0033(9) 0.0034(9) -0.0073(9)
B6 0.0184(11) 0.0217(11) 0.0147(10) -0.0062(9) 0.0016(8) -0.0043(9)
B7 0.0222(12) 0.0232(11) 0.0133(10) 0.0001(8) -0.0019(9) -0.0063(9)
B8 0.0250(12) 0.0227(12) 0.0173(11) 0.0047(9) 0.0011(9) -0.0094(10)
B9 0.0228(12) 0.0301(13) 0.0189(12) 0.0016(10) 0.0039(9) -0.0115(10)
B10 0.0241(13) 0.0318(13) 0.0142(11) -0.0040(9) 0.0042(9) -0.0076(10)
B11 0.0244(12) 0.0279(12) 0.0123(10) -0.0046(9) -0.0005(9) -0.0067(10)
B12 0.0278(13) 0.0321(13) 0.0146(11) 0.0014(10) 0.0008(9) -0.0096(11)
C1' 0.0163(10) 0.0141(9) 0.0200(10) -0.0045(7) -0.0015(8) -0.0052(7)
C2' 0.0131(9) 0.0134(8) 0.0141(9) -0.0017(7) -0.0011(7) -0.0036(7)
B4' 0.0233(12) 0.0141(10) 0.0241(12) 0.0007(9) -0.0006(9) -0.0072(9)
B5' 0.0207(12) 0.0140(10) 0.0293(13) -0.0055(9) -0.0016(10) -0.0036(9)
B6' 0.0181(11) 0.0176(10) 0.0190(11) -0.0062(9) 0.0006(9) -0.0033(9)
B7' 0.0140(10) 0.0169(10) 0.0171(10) -0.0020(8) -0.0016(8) -0.0049(8)
B8' 0.0192(11) 0.0180(11) 0.0200(11) 0.0014(9) -0.0036(9) -0.0025(9)
B9' 0.0232(12) 0.0154(11) 0.0289(13) 0.0000(9) -0.0045(10) -0.0012(9)
B10' 0.0175(11) 0.0166(11) 0.0260(12) -0.0053(9) -0.0025(9) -0.0010(9)
B11' 0.0142(11) 0.0187(11) 0.0195(11) -0.0043(9) 0.0024(8) -0.0050(8)
B12' 0.0144(11) 0.0213(11) 0.0244(12) -0.0031(9) -0.0044(9) -0.0017(9)
C3 0.0114(9) 0.0152(9) 0.0129(9) -0.0028(7) -0.0002(7) -0.0024(7)
C4 0.0180(10) 0.0149(9) 0.0114(9) -0.0011(7) 0.0002(7) -0.0047(7)
C5 0.0199(10) 0.0178(9) 0.0156(9) -0.0011(7) -0.0001(8) -0.0067(8)
C6 0.0280(12) 0.0245(11) 0.0212(11) 0.0001(8) -0.0003(9) -0.0143(9)
C7 0.0429(15) 0.0181(10) 0.0291(12) 0.0041(9) -0.0040(10) -0.0143(10)
C8 0.0348(13) 0.0151(10) 0.0274(12) 0.0034(8) -0.0049(10) -0.0025(9)
C9 0.0221(11) 0.0175(10) 0.0161(10) -0.0001(8) -0.0015(8) -0.0022(8)
C10 0.0195(10) 0.0212(10) 0.0173(10) -0.0021(8) -0.0016(8) 0.0000(8)
C12 0.0160(10) 0.0310(11) 0.0225(11) -0.0075(9) -0.0027(8) -0.0082(9)
C13 0.0178(10) 0.0222(10) 0.0249(11) -0.0063(8) -0.0069(8) -0.0048(8)
N11 0.0116(8) 0.0200(8) 0.0172(8) -0.0030(7) -0.0019(6) -0.0027(6)
O14 0.0150(7) 0.0210(7) 0.0150(7) -0.0079(6) -0.0014(5) -0.0045(6)
O15 0.0213(8) 0.0289(9) 0.0367(10) 0.0011(7) -0.0069(7) 0.0053(7)
N2 0.0295(11) 0.0288(10) 0.0312(11) 0.0071(8) -0.0103(9) -0.0145(9)
C14 0.059(2) 0.0294(15) 0.073(2) -0.0059(15) 0.0051(17) -0.0173(14)
C15 0.125(4) 0.077(3) 0.095(4) 0.014(3) -0.066(3) -0.055(3)
C16 0.0456(18) 0.0458(17) 0.0470(18) -0.0016(14) 0.0035(14) -0.0038(14)
C17 0.071(3) 0.118(4) 0.084(3) 0.045(3) 0.047(3) 0.017(3)
C1S 0.0453(16) 0.0521(17) 0.0318(14) -0.0130(12) 0.0066(12) -0.0303(14)
Cl1 0.0503(5) 0.0587(5) 0.0709(6) -0.0199(4) -0.0050(4) -0.0354(4)
Cl2 0.1253(9) 0.1078(8) 0.0329(4) -0.0230(4) 0.0093(5) -0.0931(8)

loop_
_atom_type_symbol
_atom_type_description
_atom_type_scat_dispersion_real
_atom_type_scat_dispersion_imag
_atom_type_scat_source
C C 0.0033 0.0016 'International Tables Vol C Tables 4.2.6.8 and 6.1.1.4'
H H 0.0000 0.0000 'International Tables Vol C Tables 4.2.6.8 and 6.1.1.4'
N N 0.0061 0.0033 'International Tables Vol C Tables 4.2.6.8 and 6.1.1.4'
O O 0.0106 0.0060 'International Tables Vol C Tables 4.2.6.8 and 6.1.1.4'
B B 0.0013 0.0007 'International Tables Vol C Tables 4.2.6.8 and 6.1.1.4'
Cl Cl 0.1484 0.1585 'International Tables Vol C Tables 4.2.6.8 and 6.1.1.4'
Co Co 0.3494 0.9721 'International Tables Vol C Tables 4.2.6.8 and 6.1.1.4'

loop_
_geom_angle_atom_site_label_1
_geom_angle_atom_site_label_2
_geom_angle_atom_site_label_3
_geom_angle
C2' Co3 C2 107.83(8)
C2' Co3 C1' 45.88(7)
C2 Co3 C1' 143.90(8)
C2' Co3 B7 137.47(9)
C2 Co3 B7 48.30(9)
C1' Co3 B7 167.43(9)
C2' Co3 B7' 48.23(8)
C2 Co3 B7' 95.39(8)
C1' Co3 B7' 82.47(8)
B7 Co3 B7' 94.23(9)
C2' Co3 B4 128.28(8)
C2 Co3 B4 81.78(9)
C1' Co3 B4 97.11(9)
B7 Co3 B4 87.30(9)
B7' Co3 B4 174.64(9)
C2' Co3 B8 168.79(9)
C2 Co3 B8 83.37(9)
C1' Co3 B8 123.96(9)
B7 Co3 B8 51.02(10)
B7' Co3 B8 133.01(10)
B4 Co3 B8 51.40(10)
C2' Co3 B4' 81.78(9)
C2 Co3 B4' 168.52(9)
C1' Co3 B4' 47.57(9)
B7 Co3 B4' 120.29(10)
B7' Co3 B4' 86.35(9)
B4 Co3 B4' 97.33(9)
B8 Co3 B4' 87.15(10)
C2' Co3 B8' 83.00(9)
C2 Co3 B8' 123.31(9)
C1' Co3 B8' 82.76(9)
B7 Co3 B8' 85.76(10)
B7' Co3 B8' 50.67(9)
B4 Co3 B8' 134.64(9)
B8 Co3 B8' 91.27(10)
B4' Co3 B8' 50.27(10)
C2' Co3 C1 102.80(7)
C2 Co3 C1 45.79(7)
C1' Co3 C1 108.31(8)
B7 Co3 C1 83.41(9)
B7' Co3 C1 126.82(8)
B4 Co3 C1 48.21(8)
B8 Co3 C1 84.54(9)
B4' Co3 C1 139.62(9)
B8' Co3 C1 168.66(8)
C3 C1 C2 119.61(15)
C3 C1 B4 127.08(16)
C2 C1 B4 108.29(15)
C3 C1 B6 108.60(15)
C2 C1 B6 62.03(12)
B4 C1 B6 112.95(16)
C3 C1 B5 116.02(16)
C2 C1 B5 109.11(15)
B4 C1 B5 62.47(13)
B6 C1 B5 61.21(13)
C3 C1 Co3 116.12(12)
C2 C1 Co3 64.84(10)
B4 C1 Co3 64.97(10)
B6 C1 Co3 122.25(13)
B5 C1 Co3 120.95(13)
C1 C2 B7 114.93(16)
C1 C2 B11 112.32(16)
B7 C2 B11 63.30(14)
C1 C2 B6 61.73(12)
B7 C2 B6 115.07(16)
B11 C2 B6 61.62(13)
C1 C2 Co3 69.37(10)
B7 C2 Co3 66.73(11)
B11 C2 Co3 124.52(14)
B6 C2 Co3 126.07(13)
C1 C2 H2 113.8
B7 C2 H2 124.5
B11 C2 H2 118.2
B6 C2 H2 110.3
Co3 C2 H2 109.0
C1 B4 B9 104.52(16)
C1 B4 B5 58.97(12)
B9 B4 B5 58.69(14)
C1 B4 B8 106.63(16)
B9 B4 B8 59.26(14)
B5 B4 B8 107.09(17)
C1 B4 Co3 66.82(10)
B9 B4 Co3 117.01(15)
B5 B4 Co3 119.55(14)
B8 B4 Co3 64.41(11)
C1 B4 H4 123.5
B9 B4 H4 122.2
B5 B4 H4 120.1
B8 B4 H4 123.2
Co3 B4 H4 110.7
C1 B5 B9 105.53(17)
C1 B5 B6 59.19(12)
B9 B5 B6 108.38(18)
C1 B5 B10 105.81(17)
B9 B5 B10 60.71(15)
B6 B5 B10 59.89(14)
C1 B5 B4 58.56(12)
B9 B5 B4 60.40(14)
B6 B5 B4 108.08(16)
B10 B5 B4 108.98(18)
C1 B5 H5 124.2
B9 B5 H5 121.8
B6 B5 H5 121.5
B10 B5 H5 121.6
B4 B5 H5 121.3
C1 B6 C2 56.24(11)
C1 B6 B11 105.12(16)
C2 B6 B11 58.35(13)
C1 B6 B10 106.33(17)
C2 B6 B10 104.07(17)
B11 B6 B10 60.22(14)
C1 B6 B5 59.59(12)
C2 B6 B5 103.37(16)
B11 B6 B5 107.92(18)
B10 B6 B5 60.16(14)
C1 B6 H6 123.7
C2 B6 H6 125.9
B11 B6 H6 122.0
B10 B6 H6 122.4
B5 B6 H6 122.3
C2 B7 B12 103.92(17)
C2 B7 B11 58.50(13)
B12 B7 B11 59.63(14)
C2 B7 B8 104.41(16)
B12 B7 B8 59.79(14)
B11 B7 B8 107.70(18)
C2 B7 Co3 64.97(10)
B12 B7 Co3 118.05(15)
B11 B7 Co3 118.65(15)
B8 B7 Co3 64.91(11)
C2 B7 H7 125.6
B12 B7 H7 121.2
B11 B7 H7 119.8
B8 B7 H7 123.3
Co3 B7 H7 111.0
B9 B8 B12 59.94(15)
B9 B8 B7 106.61(18)
B12 B8 B7 59.50(14)
B9 B8 B4 59.37(14)
B12 B8 B4 106.81(17)
B7 B8 B4 105.65(16)
B9 B8 Co3 116.91(15)
B12 B8 Co3 117.05(15)
B7 B8 Co3 64.07(11)
B4 B8 Co3 64.19(10)
B9 B8 H8 120.5
B12 B8 H8 120.3
B7 B8 H8 123.7
B4 B8 H8 123.6
Co3 B8 H8 112.7
B5 B9 B10 59.97(14)
B5 B9 B8 110.56(17)
B10 B9 B8 109.29(18)
B5 B9 B12 108.22(18)
B10 B9 B12 59.90(15)
B8 B9 B12 60.15(15)
B5 B9 B4 60.91(14)
B10 B9 B4 108.79(17)
B8 B9 B4 61.37(14)
B12 B9 B4 108.54(17)
B5 B9 H9 120.8
B10 B9 H9 121.5
B8 B9 H9 120.1
B12 B9 H9 122.0
B4 B9 H9 120.9
B6 B10 B11 59.83(14)
B6 B10 B5 59.94(13)
B11 B10 B5 107.44(17)
B6 B10 B12 108.23(17)
B11 B10 B12 60.01(15)
B5 B10 B12 107.94(18)
B6 B10 B9 107.33(17)
B11 B10 B9 107.38(18)
B5 B10 B9 59.33(14)
B12 B10 B9 60.19(15)
B6 B10 H10 121.8
B11 B10 H10 122.1
B5 B10 H10 122.1
B12 B10 H10 121.4
B9 B10 H10 122.3
C2 B11 B6 60.03(13)
C2 B11 B10 105.14(16)
B6 B11 B10 59.96(14)
C2 B11 B12 104.10(17)
B6 B11 B12 108.61(18)
B10 B11 B12 60.35(15)
C2 B11 B7 58.20(13)
B6 B11 B7 109.50(16)
B10 B11 B7 108.95(18)
B12 B11 B7 60.16(14)
C2 B11 H11 124.9
B6 B11 H11 120.4
B10 B11 H11 122.0
B12 B11 H11 122.5
B7 B11 H11 120.9
B11 B12 B10 59.63(15)
B11 B12 B7 60.21(14)
B10 B12 B7 108.41(17)
B11 B12 B9 106.86(18)
B10 B12 B9 59.91(15)
B7 B12 B9 107.54(17)
B11 B12 B8 108.89(17)
B10 B12 B8 109.11(18)
B7 B12 B8 60.71(14)
B9 B12 B8 59.91(15)
B11 B12 H12 122.0
B10 B12 H12 121.3
B7 B12 H12 121.5
B9 B12 H12 122.6
B8 B12 H12 120.7
C2' C1' B4' 112.01(16)
C2' C1' B5' 111.12(16)
B4' C1' B5' 64.04(14)
C2' C1' B6' 62.06(12)
B4' C1' B6' 115.49(17)
B5' C1' B6' 61.64(14)
C2' C1' Co3 66.78(10)
B4' C1' Co3 67.72(11)
B5' C1' Co3 125.98(14)
B6' C1' Co3 125.30(13)
C2' C1' H1' 116.7
B4' C1' H1' 125.2
B5' C1' H1' 116.3
B6' C1' H1' 108.6
Co3 C1' H1' 110.5
C1' C2' B11' 112.13(15)
C1' C2' B7' 112.26(15)
B11' C2' B7' 63.89(13)
C1' C2' B6' 62.57(13)
B11' C2' B6' 62.22(13)
B7' C2' B6' 115.90(16)
C1' C2' Co3 67.34(10)
B11' C2' Co3 125.83(13)
B7' C2' Co3 67.16(10)
B6' C2' Co3 126.28(13)
C1' C2' H2' 112.5
B11' C2' H2' 118.9
B7' C2' H2' 128.2
B6' C2' H2' 107.0
Co3 C2' H2' 108.9
C1' B4' B9' 103.72(17)
C1' B4' B5' 58.36(13)
B9' B4' B5' 59.52(14)
C1' B4' B8' 105.28(16)
B9' B4' B8' 59.98(14)
B5' B4' B8' 108.29(17)
C1' B4' Co3 64.72(10)
B9' B4' Co3 117.95(15)
B5' B4' Co3 118.24(14)
B8' B4' Co3 65.32(11)
C1' B4' H4' 125.5
B9' B4' H4' 121.4
B5' B4' H4' 119.9
B8' B4' H4' 122.5
Co3 B4' H4' 111.2
C1' B5' B6' 60.11(13)
C1' B5' B9' 103.44(17)
B6' B5' B9' 108.19(17)
C1' B5' B10' 104.84(16)
B6' B5' B10' 59.77(14)
B9' B5' B10' 60.24(14)
C1' B5' B4' 57.60(13)
B6' B5' B4' 108.89(16)
B9' B5' B4' 59.90(14)
B10' B5' B4' 108.42(17)
C1' B5' H5' 125.2
B6' B5' H5' 120.6
B9' B5' H5' 122.8
B10' B5' H5' 122.2
B4' B5' H5' 121.4
C2' B6' C1' 55.37(11)
C2' B6' B5' 103.04(16)
C1' B6' B5' 58.25(13)
C2' B6' B10' 103.76(16)
C1' B6' B10' 104.16(17)
B5' B6' B10' 60.72(14)
C2' B6' B11' 57.95(12)
C1' B6' B11' 102.94(16)
B5' B6' B11' 108.30(17)
B10' B6' B11' 60.31(13)
C2' B6' H6' 126.0
C1' B6' H6' 125.8
B5' B6' H6' 122.1
B10' B6' H6' 122.7
B11' B6' H6' 122.4
C2' B7' B12' 103.37(15)
C2' B7' B11' 57.87(12)
B12' B7' B11' 59.59(13)
C2' B7' B8' 104.52(15)
B12' B7' B8' 60.40(13)
B11' B7' B8' 108.21(16)
C2' B7' Co3 64.61(10)
B12' B7' Co3 118.82(14)
B11' B7' Co3 118.10(14)
B8' B7' Co3 65.55(11)
C2' B7' H7' 126.2
B12' B7' H7' 121.0
B11' B7' H7' 120.1
B8' B7' H7' 122.5
Co3 B7' H7' 110.8
B9' B8' B4' 59.47(14)
B9' B8' B12' 59.60(14)
B4' B8' B12' 106.50(17)
B9' B8' B7' 106.13(17)
B4' B8' B7' 105.87(16)
B12' B8' B7' 58.91(13)
B9' B8' Co3 116.72(15)
B4' B8' Co3 64.41(11)
B12' B8' Co3 115.99(14)
B7' B8' Co3 63.78(10)
B9' B8' H8' 120.7
B4' B8' H8' 123.2
B12' B8' H8' 121.0
B7' B8' H8' 123.9
Co3 B8' H8' 113.0
B5' B9' B4' 60.58(14)
B5' B9' B10' 60.01(14)
B4' B9' B10' 108.78(17)
B5' B9' B12' 107.79(17)
B4' B9' B12' 108.07(16)
B10' B9' B12' 59.98(14)
B5' B9' B8' 109.61(17)
B4' B9' B8' 60.55(14)
B10' B9' B8' 109.64(17)
B12' B9' B8' 60.53(14)
B5' B9' H9' 121.4
B4' B9' H9' 121.4
B10' B9' H9' 121.2
B12' B9' H9' 122.0
B8' B9' H9' 120.4
B6' B10' B11' 59.89(13)
B6' B10' B5' 59.50(14)
B11' B10' B5' 107.00(16)
B6' B10' B9' 107.58(17)
B11' B10' B9' 107.43(17)
B5' B10' B9' 59.75(15)
B6' B10' B12' 107.99(16)
B11' B10' B12' 59.80(13)
B5' B10' B12' 107.66(18)
B9' B10' B12' 60.08(14)
B6' B10' H10' 121.9
B11' B10' H10' 122.2
B5' B10' H10' 122.3
B9' B10' H10' 121.9
B12' B10' H10' 121.6
C2' B11' B6' 59.83(12)
C2' B11' B10' 104.78(16)
B6' B11' B10' 59.80(13)
C2' B11' B12' 103.77(16)
B6' B11' B12' 108.43(17)
B10' B11' B12' 60.45(14)
C2' B11' B7' 58.24(12)
B6' B11' B7' 109.23(16)
B10' B11' B7' 108.56(17)
B12' B11' B7' 59.73(13)
C2' B11' H11' 125.1
B6' B11' H11' 120.6
B10' B11' H11' 122.2
B12' B11' H11' 122.7
B7' B11' H11' 121.2
B11' B12' B7' 60.68(13)
B11' B12' B10' 59.75(13)
B7' B12' B10' 108.76(16)
B11' B12' B9' 107.27(17)
B7' B12' B9' 107.75(17)
B10' B12' B9' 59.94(14)
B11' B12' B8' 109.31(16)
B7' B12' B8' 60.70(13)
B10' B12' B8' 109.07(17)
B9' B12' B8' 59.87(14)
B11' B12' H12' 121.6
B7' B12' H12' 121.2
B10' B12' H12' 121.3
B9' B12' H12' 122.5
B8' B12' H12' 120.7
O14 C3 N11 104.10(15)
O14 C3 C4 112.46(15)
N11 C3 C4 102.56(15)
O14 C3 C1 111.42(15)
N11 C3 C1 110.37(15)
C4 C3 C1 114.99(15)
C5 C4 C9 119.33(19)
C5 C4 C3 132.53(18)
C9 C4 C3 108.14(17)
C4 C5 C6 118.8(2)
C4 C5 H5A 120.6
C6 C5 H5A 120.6
C7 C6 C5 121.2(2)
C7 C6 H6A 119.4
C5 C6 H6A 119.4
C8 C7 C6 120.5(2)
C8 C7 H7A 119.7
C6 C7 H7A 119.7
C7 C8 C9 118.1(2)
C7 C8 H8A 121.0
C9 C8 H8A 121.0
C8 C9 C4 122.1(2)
C8 C9 C10 128.3(2)
C4 C9 C10 109.50(18)
O15 C10 N11 124.7(2)
O15 C10 C9 128.9(2)
N11 C10 C9 106.40(17)
N11 C12 C13 102.51(16)
N11 C12 H12A 111.3
C13 C12 H12A 111.3
N11 C12 H12B 111.3
C13 C12 H12B 111.3
H12A C12 H12B 109.2
O14 C13 C12 106.53(16)
O14 C13 H13A 110.4
C12 C13 H13A 110.4
O14 C13 H13B 110.4
C12 C13 H13B 110.4
H13A C13 H13B 108.6
C10 N11 C12 121.90(18)
C10 N11 C3 112.81(17)
C12 N11 C3 109.60(16)
C3 O14 C13 110.46(15)
C17 N2 C14 113.5(3)
C17 N2 C16 107.6(3)
C14 N2 C16 108.5(2)
C17 N2 C15 115.1(4)
C14 N2 C15 107.7(3)
C16 N2 C15 103.9(3)
N2 C14 H14A 109.5
N2 C14 H14B 109.5
H14A C14 H14B 109.5
N2 C14 H14C 109.5
H14A C14 H14C 109.5
H14B C14 H14C 109.5
N2 C15 H15A 109.5
N2 C15 H15B 109.5
H15A C15 H15B 109.5
N2 C15 H15C 109.5
H15A C15 H15C 109.5
H15B C15 H15C 109.5
N2 C16 H16A 109.5
N2 C16 H16B 109.5
H16A C16 H16B 109.5
N2 C16 H16C 109.5
H16A C16 H16C 109.5
H16B C16 H16C 109.5
N2 C17 H17A 109.5
N2 C17 H17B 109.5
H17A C17 H17B 109.5
N2 C17 H17C 109.5
H17A C17 H17C 109.5
H17B C17 H17C 109.5
Cl2 C1S Cl1 110.27(15)
Cl2 C1S H1S1 109.6
Cl1 C1S H1S1 109.6
Cl2 C1S H1S2 109.6
Cl1 C1S H1S2 109.6
H1S1 C1S H1S2 108.1

loop_
_geom_bond_atom_site_label_1
_geom_bond_atom_site_label_2
_geom_bond_distance
Co3 C2' 2.0557(19)
Co3 C2 2.059(2)
Co3 C1' 2.064(2)
Co3 B7 2.088(2)
Co3 B7' 2.097(2)
Co3 B4 2.098(2)
Co3 B8 2.102(2)
Co3 B4' 2.112(2)
Co3 B8' 2.128(2)
Co3 C1 2.129(2)
C1 C3 1.582(3)
C1 C2 1.631(3)
C1 B4 1.727(3)
C1 B6 1.727(3)
C1 B5 1.735(3)
C2 B7 1.697(3)
C2 B11 1.702(3)
C2 B6 1.732(3)
C2 H2 0.9226
B4 B9 1.786(3)
B4 B5 1.795(3)
B4 B8 1.822(4)
B4 H4 1.1200
B5 B9 1.755(4)
B5 B6 1.763(3)
B5 B10 1.766(3)
B5 H5 1.1200
B6 B11 1.759(3)
B6 B10 1.762(3)
B6 H6 1.1200
B7 B12 1.783(4)
B7 B11 1.784(4)
B7 B8 1.804(4)
B7 H7 1.1200
B8 B9 1.784(4)
B8 B12 1.788(4)
B8 H8 1.1200
B9 B10 1.779(4)
B9 B12 1.784(4)
B9 H9 1.1200
B10 B11 1.766(4)
B10 B12 1.779(4)
B10 H10 1.1200
B11 B12 1.773(4)
B11 H11 1.1200
B12 H12 1.1200
C1' C2' 1.606(3)
C1' B4' 1.685(3)
C1' B5' 1.699(3)
C1' B6' 1.732(3)
C1' H1' 0.9748
C2' B11' 1.690(3)
C2' B7' 1.697(3)
C2' B6' 1.724(3)
C2' H2' 0.9751
B4' B9' 1.782(4)
B4' B5' 1.794(4)
B4' B8' 1.801(4)
B4' H4' 1.1200
B5' B6' 1.758(3)
B5' B9' 1.775(4)
B5' B10' 1.780(4)
B5' H5' 1.1200
B6' B10' 1.763(3)
B6' B11' 1.764(3)
B6' H6' 1.1200
B7' B12' 1.776(3)
B7' B11' 1.792(3)
B7' B8' 1.808(3)
B7' H7' 1.1200
B8' B9' 1.791(4)
B8' B12' 1.803(4)
B8' H8' 1.1200
B9' B10' 1.784(4)
B9' B12' 1.786(4)
B9' H9' 1.1200
B10' B11' 1.772(3)
B10' B12' 1.784(3)
B10' H10' 1.1200
B11' B12' 1.773(3)
B11' H11' 1.1200
B12' H12' 1.1200
C3 O14 1.416(2)
C3 N11 1.465(2)
C3 C4 1.534(3)
C4 C5 1.390(3)
C4 C9 1.394(3)
C5 C6 1.396(3)
C5 H5A 0.9500
C6 C7 1.391(3)
C6 H6A 0.9500
C7 C8 1.383(4)
C7 H7A 0.9500
C8 C9 1.393(3)
C8 H8A 0.9500
C9 C10 1.479(3)
C10 O15 1.216(3)
C10 N11 1.378(3)
C12 N11 1.459(3)
C12 C13 1.532(3)
C12 H12A 0.9900
C12 H12B 0.9900
C13 O14 1.448(2)
C13 H13A 0.9900
C13 H13B 0.9900
N2 C17 1.444(4)
N2 C14 1.469(3)
N2 C16 1.511(4)
N2 C15 1.523(5)
C14 H14A 0.9800
C14 H14B 0.9800
C14 H14C 0.9800
C15 H15A 0.9800
C15 H15B 0.9800
C15 H15C 0.9800
C16 H16A 0.9800
C16 H16B 0.9800
C16 H16C 0.9800
C17 H17A 0.9800
C17 H17B 0.9800
C17 H17C 0.9800
C1S Cl2 1.748(3)
C1S Cl1 1.757(3)
C1S H1S1 0.9900
C1S H1S2 0.9900

loop_
_geom_torsion_atom_site_label_1
_geom_torsion_atom_site_label_2
_geom_torsion_atom_site_label_3
_geom_torsion_atom_site_label_4
_geom_torsion
C2' Co3 C1 C3 -9.66(15)
C2 Co3 C1 C3 -112.19(17)
C1' Co3 C1 C3 37.75(15)
B7 Co3 C1 C3 -146.92(15)
B7' Co3 C1 C3 -56.56(17)
B4 Co3 C1 C3 120.81(17)
B8 Co3 C1 C3 161.77(15)
B4' Co3 C1 C3 82.68(18)
B8' Co3 C1 C3 -129.5(4)
C2' Co3 C1 C2 102.53(11)
C1' Co3 C1 C2 149.94(10)
B7 Co3 C1 C2 -34.74(11)
B7' Co3 C1 C2 55.62(13)
B4 Co3 C1 C2 -127.01(14)
B8 Co3 C1 C2 -86.05(12)
B4' Co3 C1 C2 -165.13(13)
B8' Co3 C1 C2 -17.3(5)
C2' Co3 C1 B4 -130.46(11)
C2 Co3 C1 B4 127.01(14)
C1' Co3 C1 B4 -83.05(12)
B7 Co3 C1 B4 92.27(12)
B7' Co3 C1 B4 -177.37(11)
B8 Co3 C1 B4 40.96(12)
B4' Co3 C1 B4 -38.12(17)
B8' Co3 C1 B4 109.7(4)
C2' Co3 C1 B6 127.17(15)
C2 Co3 C1 B6 24.64(14)
C1' Co3 C1 B6 174.58(14)
B7 Co3 C1 B6 -10.09(15)
B7' Co3 C1 B6 80.27(17)
B4 Co3 C1 B6 -102.37(18)
B8 Co3 C1 B6 -61.40(16)
B4' Co3 C1 B6 -140.49(16)
B8' Co3 C1 B6 7.3(5)
C2' Co3 C1 B5 -159.42(14)
C2 Co3 C1 B5 98.05(17)
C1' Co3 C1 B5 -112.01(15)
B7 Co3 C1 B5 63.31(15)
B7' Co3 C1 B5 153.67(14)
B4 Co3 C1 B5 -28.96(14)
B8 Co3 C1 B5 12.00(15)
B4' Co3 C1 B5 -67.1(2)
B8' Co3 C1 B5 80.7(5)
C3 C1 C2 B7 157.18(17)
B4 C1 C2 B7 0.5(2)
B6 C1 C2 B7 -106.30(18)
B5 C1 C2 B7 -65.9(2)
Co3 C1 C2 B7 50.17(14)
C3 C1 C2 B11 -132.99(18)
B4 C1 C2 B11 70.4(2)
B6 C1 C2 B11 -36.47(16)
B5 C1 C2 B11 4.0(2)
Co3 C1 C2 B11 120.00(16)
C3 C1 C2 B6 -96.52(18)
B4 C1 C2 B6 106.82(17)
B5 C1 C2 B6 40.45(15)
Co3 C1 C2 B6 156.47(13)
C3 C1 C2 Co3 107.01(16)
B4 C1 C2 Co3 -49.64(12)
B6 C1 C2 Co3 -156.47(13)
B5 C1 C2 Co3 -116.02(14)
C2' Co3 C2 C1 -90.68(11)
C1' Co3 C2 C1 -53.83(17)
B7 Co3 C2 C1 130.71(15)
B7' Co3 C2 C1 -138.42(11)
B4 Co3 C2 C1 36.99(11)
B8 Co3 C2 C1 88.83(11)
B4' Co3 C2 C1 123.4(4)
B8' Co3 C2 C1 175.98(11)
C2' Co3 C2 B7 138.61(11)
C1' Co3 C2 B7 175.47(14)
B7' Co3 C2 B7 90.87(12)
B4 Co3 C2 B7 -93.72(12)
B8 Co3 C2 B7 -41.88(13)
B4' Co3 C2 B7 -7.3(5)
B8' Co3 C2 B7 45.28(15)
C1 Co3 C2 B7 -130.71(15)
C2' Co3 C2 B11 165.81(16)
C1' Co3 C2 B11 -157.33(15)
B7 Co3 C2 B11 27.20(16)
B7' Co3 C2 B11 118.07(17)
B4 Co3 C2 B11 -66.52(17)
B8 Co3 C2 B11 -14.68(17)
B4' Co3 C2 B11 19.9(5)
B8' Co3 C2 B11 72.47(19)
C1 Co3 C2 B11 -103.51(19)
C2' Co3 C2 B6 -116.47(16)
C1' Co3 C2 B6 -79.6(2)
B7 Co3 C2 B6 104.9(2)
B7' Co3 C2 B6 -164.21(16)
B4 Co3 C2 B6 11.20(16)
B8 Co3 C2 B6 63.04(17)
B4' Co3 C2 B6 97.6(5)
B8' Co3 C2 B6 150.19(16)
C1 Co3 C2 B6 -25.79(14)
C3 C1 B4 B9 141.62(19)
C2 C1 B4 B9 -63.97(19)
B6 C1 B4 B9 2.7(2)
B5 C1 B4 B9 38.54(16)
Co3 C1 B4 B9 -113.54(15)
C3 C1 B4 B5 103.1(2)
C2 C1 B4 B5 -102.50(16)
B6 C1 B4 B5 -35.86(16)
Co3 C1 B4 B5 -152.08(14)
C3 C1 B4 B8 -156.66(18)
C2 C1 B4 B8 -2.2(2)
B6 C1 B4 B8 64.4(2)
B5 C1 B4 B8 100.27(17)
Co3 C1 B4 B8 -51.81(13)
C3 C1 B4 Co3 -104.84(18)
C2 C1 B4 Co3 49.57(12)
B6 C1 B4 Co3 116.22(15)
B5 C1 B4 Co3 152.08(14)
C2' Co3 B4 C1 70.93(13)
C2 Co3 B4 C1 -35.33(10)
C1' Co3 B4 C1 108.25(11)
B7 Co3 B4 C1 -83.57(11)
B7' Co3 B4 C1 23.2(10)
B8 Co3 B4 C1 -123.38(15)
B4' Co3 B4 C1 156.22(11)
B8' Co3 B4 C1 -164.92(12)
C2' Co3 B4 B9 165.97(14)
C2 Co3 B4 B9 59.71(16)
C1' Co3 B4 B9 -156.71(16)
B7 Co3 B4 B9 11.47(16)
B7' Co3 B4 B9 118.2(9)
B8 Co3 B4 B9 -28.34(15)
B4' Co3 B4 B9 -108.74(17)
B8' Co3 B4 B9 -69.9(2)
C1 Co3 B4 B9 95.04(18)
C2' Co3 B4 B5 98.40(17)
C2 Co3 B4 B5 -7.87(16)
C1' Co3 B4 B5 135.72(16)
B7 Co3 B4 B5 -56.11(17)
B7' Co3 B4 B5 50.6(10)
B8 Co3 B4 B5 -95.92(19)
B4' Co3 B4 B5 -176.31(16)
B8' Co3 B4 B5 -137.45(16)
C1 Co3 B4 B5 27.47(14)
C2' Co3 B4 B8 -165.68(11)
C2 Co3 B4 B8 88.05(12)
C1' Co3 B4 B8 -128.37(12)
B7 Co3 B4 B8 39.81(12)
B7' Co3 B4 B8 146.5(9)
B4' Co3 B4 B8 -80.40(13)
B8' Co3 B4 B8 -41.53(17)
C1 Co3 B4 B8 123.38(15)
C3 C1 B5 B9 -159.71(16)
C2 C1 B5 B9 61.6(2)
B4 C1 B5 B9 -39.57(16)
B6 C1 B5 B9 102.43(18)
Co3 C1 B5 B9 -9.9(2)
C3 C1 B5 B6 97.85(18)
C2 C1 B5 B6 -40.83(15)
B4 C1 B5 B6 -142.01(17)
Co3 C1 B5 B6 -112.35(16)
C3 C1 B5 B10 136.97(17)
C2 C1 B5 B10 -1.7(2)
B4 C1 B5 B10 -102.89(18)
B6 C1 B5 B10 39.12(16)
Co3 C1 B5 B10 -73.23(19)
C3 C1 B5 B4 -120.14(18)
C2 C1 B5 B4 101.18(17)
B6 C1 B5 B4 142.01(17)
Co3 C1 B5 B4 29.65(14)
B9 B4 B5 C1 -135.10(17)
B8 B4 B5 C1 -99.47(16)
Co3 B4 B5 C1 -29.66(14)
C1 B4 B5 B9 135.10(17)
B8 B4 B5 B9 35.63(16)
Co3 B4 B5 B9 105.44(18)
C1 B4 B5 B6 33.79(15)
B9 B4 B5 B6 -101.30(19)
B8 B4 B5 B6 -65.7(2)
Co3 B4 B5 B6 4.1(2)
C1 B4 B5 B10 97.32(18)
B9 B4 B5 B10 -37.77(17)
B8 B4 B5 B10 -2.1(2)
Co3 B4 B5 B10 67.7(2)
C3 C1 B6 C2 114.30(16)
B4 C1 B6 C2 -99.26(17)
B5 C1 B6 C2 -135.62(17)
Co3 C1 B6 C2 -25.30(14)
C3 C1 B6 B11 147.74(16)
C2 C1 B6 B11 33.44(15)
B4 C1 B6 B11 -65.8(2)
B5 C1 B6 B11 -102.18(18)
Co3 C1 B6 B11 8.1(2)
C3 C1 B6 B10 -149.45(16)
C2 C1 B6 B10 96.25(17)
B4 C1 B6 B10 -3.0(2)
B5 C1 B6 B10 -39.37(16)
Co3 C1 B6 B10 70.95(19)
C3 C1 B6 B5 -110.08(17)
C2 C1 B6 B5 135.62(17)
B4 C1 B6 B5 36.35(16)
Co3 C1 B6 B5 110.32(16)
B7 C2 B6 C1 106.06(18)
B11 C2 B6 C1 141.32(17)
Co3 C2 B6 C1 27.54(15)
C1 C2 B6 B11 -141.32(17)
B7 C2 B6 B11 -35.26(17)
Co3 C2 B6 B11 -113.79(18)
C1 C2 B6 B10 -100.44(17)
B7 C2 B6 B10 5.6(2)
B11 C2 B6 B10 40.88(16)
Co3 C2 B6 B10 -72.90(19)
C1 C2 B6 B5 -38.32(14)
B7 C2 B6 B5 67.7(2)
B11 C2 B6 B5 103.00(18)
Co3 C2 B6 B5 -10.8(2)
B9 B5 B6 C1 -97.49(18)
B10 B5 B6 C1 -135.43(18)
B4 B5 B6 C1 -33.54(15)
C1 B5 B6 C2 36.71(14)
B9 B5 B6 C2 -60.79(19)
B10 B5 B6 C2 -98.73(17)
B4 B5 B6 C2 3.2(2)
C1 B5 B6 B11 97.36(17)
B9 B5 B6 B11 -0.1(2)
B10 B5 B6 B11 -38.07(16)
B4 B5 B6 B11 63.8(2)
C1 B5 B6 B10 135.43(18)
B9 B5 B6 B10 37.94(17)
B4 B5 B6 B10 101.90(19)
C1 C2 B7 B12 63.3(2)
B11 C2 B7 B12 -40.29(16)
B6 C2 B7 B12 -5.6(2)
Co3 C2 B7 B12 114.77(15)
C1 C2 B7 B11 103.59(18)
B6 C2 B7 B11 34.65(17)
Co3 C2 B7 B11 155.07(14)
C1 C2 B7 B8 1.4(2)
B11 C2 B7 B8 -102.16(18)
B6 C2 B7 B8 -67.5(2)
Co3 C2 B7 B8 52.91(13)
C1 C2 B7 Co3 -51.47(13)
B11 C2 B7 Co3 -155.07(14)
B6 C2 B7 Co3 -120.42(15)
C2' Co3 B7 C2 -68.62(16)
C1' Co3 B7 C2 -167.7(4)
B7' Co3 B7 C2 -93.45(11)
B4 Co3 B7 C2 81.40(12)
B8 Co3 B7 C2 121.46(16)
B4' Co3 B7 C2 178.31(11)
B8' Co3 B7 C2 -143.46(12)
C1 Co3 B7 C2 33.16(11)
C2' Co3 B7 B12 -161.59(14)
C2 Co3 B7 B12 -92.98(19)
C1' Co3 B7 B12 99.4(4)
B7' Co3 B7 B12 173.57(17)
B4 Co3 B7 B12 -11.58(17)
B8 Co3 B7 B12 28.49(16)
B4' Co3 B7 B12 85.34(19)
B8' Co3 B7 B12 123.57(18)
C1 Co3 B7 B12 -59.81(17)
C2' Co3 B7 B11 -92.79(19)
C2 Co3 B7 B11 -24.18(14)
C1' Co3 B7 B11 168.2(3)
B7' Co3 B7 B11 -117.63(17)
B4 Co3 B7 B11 57.22(17)
B8 Co3 B7 B11 97.3(2)
B4' Co3 B7 B11 154.13(15)
B8' Co3 B7 B11 -167.63(18)
C1 Co3 B7 B11 8.98(16)
C2' Co3 B7 B8 169.92(12)
C2 Co3 B7 B8 -121.46(16)
C1' Co3 B7 B8 70.9(4)
B7' Co3 B7 B8 145.08(12)
B4 Co3 B7 B8 -40.07(12)
B4' Co3 B7 B8 56.85(15)
B8' Co3 B7 B8 95.08(13)
C1 Co3 B7 B8 -88.30(12)
C2 B7 B8 B9 59.4(2)
B12 B7 B8 B9 -38.52(16)
B11 B7 B8 B9 -1.6(2)
Co3 B7 B8 B9 112.34(16)
C2 B7 B8 B12 97.91(18)
B11 B7 B8 B12 36.88(16)
Co3 B7 B8 B12 150.85(15)
C2 B7 B8 B4 -2.7(2)
B12 B7 B8 B4 -100.58(18)
B11 B7 B8 B4 -63.7(2)
Co3 B7 B8 B4 50.28(13)
C2 B7 B8 Co3 -52.94(12)
B12 B7 B8 Co3 -150.85(15)
B11 B7 B8 Co3 -113.97(15)
C1 B4 B8 B9 -97.29(18)
B5 B4 B8 B9 -35.39(16)
Co3 B4 B8 B9 -150.52(15)
C1 B4 B8 B12 -59.2(2)
B9 B4 B8 B12 38.09(16)
B5 B4 B8 B12 2.7(2)
Co3 B4 B8 B12 -112.43(16)
C1 B4 B8 B7 3.0(2)
B9 B4 B8 B7 100.32(18)
B5 B4 B8 B7 64.93(19)
Co3 B4 B8 B7 -50.21(13)
C1 B4 B8 Co3 53.23(12)
B9 B4 B8 Co3 150.52(15)
B5 B4 B8 Co3 115.14(14)
C2' Co3 B8 B9 121.2(4)
C2 Co3 B8 B9 -56.42(17)
C1' Co3 B8 B9 98.06(18)
B7 Co3 B8 B9 -96.3(2)
B7' Co3 B8 B9 -147.61(15)
B4 Co3 B8 B9 28.35(15)
B4' Co3 B8 B9 130.07(18)
B8' Co3 B8 B9 -179.81(17)
C1 Co3 B8 B9 -10.37(16)
C2' Co3 B8 B12 -170.6(4)
C2 Co3 B8 B12 11.77(17)
C1' Co3 B8 B12 166.25(15)
B7 Co3 B8 B12 -28.11(16)
B7' Co3 B8 B12 -79.4(2)
B4 Co3 B8 B12 96.53(19)
B4' Co3 B8 B12 -161.74(18)
B8' Co3 B8 B12 -111.62(17)
C1 Co3 B8 B12 57.82(17)
C2' Co3 B8 B7 -142.5(4)
C2 Co3 B8 B7 39.88(12)
C1' Co3 B8 B7 -165.64(11)
B7' Co3 B8 B7 -51.31(16)
B4 Co3 B8 B7 124.64(16)
B4' Co3 B8 B7 -133.63(13)
B8' Co3 B8 B7 -83.51(12)
C1 Co3 B8 B7 85.93(12)
C2' Co3 B8 B4 92.8(5)
C2 Co3 B8 B4 -84.76(11)
C1' Co3 B8 B4 69.71(14)
B7 Co3 B8 B4 -124.64(16)
B7' Co3 B8 B4 -175.96(12)
B4' Co3 B8 B4 101.72(12)
B8' Co3 B8 B4 151.84(12)
C1 Co3 B8 B4 -38.72(11)
C1 B5 B9 B10 -99.69(18)
B6 B5 B9 B10 -37.58(16)
B4 B5 B9 B10 -138.38(18)
C1 B5 B9 B8 1.3(2)
B6 B5 B9 B8 63.4(2)
B10 B5 B9 B8 101.0(2)
B4 B5 B9 B8 -37.39(17)
C1 B5 B9 B12 -62.8(2)
B6 B5 B9 B12 -0.7(2)
B10 B5 B9 B12 36.85(17)
B4 B5 B9 B12 -101.53(19)
C1 B5 B9 B4 38.69(15)
B6 B5 B9 B4 100.80(18)
B10 B5 B9 B4 138.38(18)
B12 B8 B9 B5 -99.8(2)
B7 B8 B9 B5 -61.5(2)
B4 B8 B9 B5 37.20(16)
Co3 B8 B9 B5 7.4(2)
B12 B8 B9 B10 -35.56(17)
B7 B8 B9 B10 2.7(2)
B4 B8 B9 B10 101.41(18)
Co3 B8 B9 B10 71.6(2)
B7 B8 B9 B12 38.31(16)
B4 B8 B9 B12 136.97(18)
Co3 B8 B9 B12 107.19(18)
B12 B8 B9 B4 -136.97(18)
B7 B8 B9 B4 -98.66(17)
Co3 B8 B9 B4 -29.78(15)
C1 B4 B9 B5 -38.67(15)
B8 B4 B9 B5 -139.62(18)
Co3 B4 B9 B5 -109.75(17)
C1 B4 B9 B10 -1.3(2)
B5 B4 B9 B10 37.40(17)
B8 B4 B9 B10 -102.22(19)
Co3 B4 B9 B10 -72.3(2)
C1 B4 B9 B8 100.95(17)
B5 B4 B9 B8 139.62(18)
Co3 B4 B9 B8 29.88(15)
C1 B4 B9 B12 62.3(2)
B5 B4 B9 B12 101.0(2)
B8 B4 B9 B12 -38.62(17)
Co3 B4 B9 B12 -8.7(2)
C1 B6 B10 B11 -98.37(17)
C2 B6 B10 B11 -39.94(15)
B5 B6 B10 B11 -137.47(18)
C1 B6 B10 B5 39.10(15)
C2 B6 B10 B5 97.53(17)
B11 B6 B10 B5 137.47(18)
C1 B6 B10 B12 -61.5(2)
C2 B6 B10 B12 -3.1(2)
B11 B6 B10 B12 36.86(17)
B5 B6 B10 B12 -100.61(19)
C1 B6 B10 B9 2.0(2)
C2 B6 B10 B9 60.5(2)
B11 B6 B10 B9 100.40(19)
B5 B6 B10 B9 -37.07(17)
C1 B5 B10 B6 -38.79(15)
B9 B5 B10 B6 -138.01(18)
B4 B5 B10 B6 -100.37(18)
C1 B5 B10 B11 -1.0(2)
B9 B5 B10 B11 -100.23(19)
B6 B5 B10 B11 37.77(16)
B4 B5 B10 B11 -62.6(2)
C1 B5 B10 B12 62.3(2)
B9 B5 B10 B12 -36.91(17)
B6 B5 B10 B12 101.10(19)
B4 B5 B10 B12 0.7(2)
C1 B5 B10 B9 99.22(18)
B6 B5 B10 B9 138.01(18)
B4 B5 B10 B9 37.64(16)
B5 B9 B10 B6 37.34(16)
B8 B9 B10 B6 -65.8(2)
B12 B9 B10 B6 -101.47(19)
B4 B9 B10 B6 -0.5(2)
B5 B9 B10 B11 100.34(18)
B8 B9 B10 B11 -2.8(2)
B12 B9 B10 B11 -38.48(16)
B4 B9 B10 B11 62.5(2)
B8 B9 B10 B5 -103.15(19)
B12 B9 B10 B5 -138.82(18)
B4 B9 B10 B5 -37.81(17)
B5 B9 B10 B12 138.82(18)
B8 B9 B10 B12 35.67(17)
B4 B9 B10 B12 101.01(19)
C1 C2 B11 B6 36.51(16)
B7 C2 B11 B6 144.18(17)
Co3 C2 B11 B6 116.14(17)
C1 C2 B11 B10 -4.5(2)
B7 C2 B11 B10 103.18(19)
B6 C2 B11 B10 -41.00(16)
Co3 C2 B11 B10 75.1(2)
C1 C2 B11 B12 -67.1(2)
B7 C2 B11 B12 40.59(16)
B6 C2 B11 B12 -103.58(18)
Co3 C2 B11 B12 12.6(2)
C1 C2 B11 B7 -107.67(18)
B6 C2 B11 B7 -144.18(17)
Co3 C2 B11 B7 -28.03(16)
C1 B6 B11 C2 -32.56(14)
B10 B6 B11 C2 -132.99(17)
B5 B6 B11 C2 -94.94(17)
C1 B6 B11 B10 100.42(18)
C2 B6 B11 B10 132.99(17)
B5 B6 B11 B10 38.04(16)
C1 B6 B11 B12 63.3(2)
C2 B6 B11 B12 95.89(18)
B10 B6 B11 B12 -37.10(17)
B5 B6 B11 B12 0.9(2)
C1 B6 B11 B7 -0.7(2)
C2 B6 B11 B7 31.85(15)
B10 B6 B11 B7 -101.13(19)
B5 B6 B11 B7 -63.1(2)
B6 B10 B11 C2 41.03(15)
B5 B10 B11 C2 3.2(2)
B12 B10 B11 C2 -97.84(18)
B9 B10 B11 C2 -59.3(2)
B5 B10 B11 B6 -37.83(16)
B12 B10 B11 B6 -138.87(18)
B9 B10 B11 B6 -100.31(18)
B6 B10 B11 B12 138.87(18)
B5 B10 B11 B12 101.05(19)
B9 B10 B11 B12 38.56(16)
B6 B10 B11 B7 102.07(18)
B5 B10 B11 B7 64.2(2)
B12 B10 B11 B7 -36.80(16)
B9 B10 B11 B7 1.8(2)
B12 B7 B11 C2 133.32(18)
B8 B7 B11 C2 96.37(17)
Co3 B7 B11 C2 25.80(15)
C2 B7 B11 B6 -32.54(16)
B12 B7 B11 B6 100.78(19)
B8 B7 B11 B6 63.8(2)
Co3 B7 B11 B6 -6.7(2)
C2 B7 B11 B10 -96.44(18)
B12 B7 B11 B10 36.88(17)
B8 B7 B11 B10 -0.1(2)
Co3 B7 B11 B10 -70.6(2)
C2 B7 B11 B12 -133.32(18)
B8 B7 B11 B12 -36.95(16)
Co3 B7 B11 B12 -107.52(18)
C2 B11 B12 B10 99.61(18)
B6 B11 B12 B10 36.92(16)
B7 B11 B12 B10 139.22(18)
C2 B11 B12 B7 -39.61(15)
B6 B11 B12 B7 -102.29(18)
B10 B11 B12 B7 -139.22(18)
C2 B11 B12 B9 61.3(2)
B6 B11 B12 B9 -1.4(2)
B10 B11 B12 B9 -38.31(16)
B7 B11 B12 B9 100.91(19)
C2 B11 B12 B8 -2.0(2)
B6 B11 B12 B8 -64.6(2)
B10 B11 B12 B8 -101.57(19)
B7 B11 B12 B8 37.65(17)
B6 B10 B12 B11 -36.77(16)
B5 B10 B12 B11 -100.18(18)
B9 B10 B12 B11 -136.72(17)
B6 B10 B12 B7 -0.1(2)
B11 B10 B12 B7 36.69(17)
B5 B10 B12 B7 -63.5(2)
B9 B10 B12 B7 -100.03(19)
B6 B10 B12 B9 99.94(18)
B11 B10 B12 B9 136.72(17)
B5 B10 B12 B9 36.53(16)
B6 B10 B12 B8 64.4(2)
B11 B10 B12 B8 101.19(19)
B5 B10 B12 B8 1.0(2)
B9 B10 B12 B8 -35.52(17)
C2 B7 B12 B11 39.72(15)
B8 B7 B12 B11 138.49(18)
Co3 B7 B12 B11 108.51(17)
C2 B7 B12 B10 3.3(2)
B11 B7 B12 B10 -36.44(17)
B8 B7 B12 B10 102.06(19)
Co3 B7 B12 B10 72.1(2)
C2 B7 B12 B9 -60.0(2)
B11 B7 B12 B9 -99.76(19)
B8 B7 B12 B9 38.73(17)
Co3 B7 B12 B9 8.7(2)
C2 B7 B12 B8 -98.77(17)
B11 B7 B12 B8 -138.49(18)
Co3 B7 B12 B8 -29.99(16)
B5 B9 B12 B11 1.3(2)
B10 B9 B12 B11 38.18(16)
B8 B9 B12 B11 -102.44(19)
B4 B9 B12 B11 -63.3(2)
B5 B9 B12 B10 -36.88(16)
B8 B9 B12 B10 -140.61(18)
B4 B9 B12 B10 -101.44(19)
B5 B9 B12 B7 64.6(2)
B10 B9 B12 B7 101.52(19)
B8 B9 B12 B7 -39.10(17)
B4 B9 B12 B7 0.1(2)
B5 B9 B12 B8 103.74(18)
B10 B9 B12 B8 140.61(18)
B4 B9 B12 B8 39.17(16)
B9 B8 B12 B11 99.0(2)
B7 B8 B12 B11 -37.43(17)
B4 B8 B12 B11 61.1(2)
Co3 B8 B12 B11 -8.0(2)
B9 B8 B12 B10 35.52(17)
B7 B8 B12 B10 -100.89(19)
B4 B8 B12 B10 -2.3(2)
Co3 B8 B12 B10 -71.4(2)
B9 B8 B12 B7 136.41(18)
B4 B8 B12 B7 98.58(17)
Co3 B8 B12 B7 29.46(15)
B7 B8 B12 B9 -136.41(18)
B4 B8 B12 B9 -37.83(16)
Co3 B8 B12 B9 -106.95(18)
C2 Co3 C1' C2' -52.69(17)
B7 Co3 C1' C2' 111.6(4)
B7' Co3 C1' C2' 36.13(11)
B4 Co3 C1' C2' -138.48(11)
B8 Co3 C1' C2' 173.90(11)
B4' Co3 C1' C2' 128.07(15)
B8' Co3 C1' C2' 87.25(11)
C1 Co3 C1' C2' -90.25(11)
C2' Co3 C1' B4' -128.07(15)
C2 Co3 C1' B4' 179.24(13)
B7 Co3 C1' B4' -16.5(4)
B7' Co3 C1' B4' -91.94(12)
B4 Co3 C1' B4' 93.45(12)
B8 Co3 C1' B4' 45.83(15)
B8' Co3 C1' B4' -40.81(12)
C1 Co3 C1' B4' 141.69(11)
C2' Co3 C1' B5' -99.97(19)
C2 Co3 C1' B5' -152.66(16)
B7 Co3 C1' B5' 11.6(5)
B7' Co3 C1' B5' -63.84(17)
B4 Co3 C1' B5' 121.55(17)
B8 Co3 C1' B5' 73.92(19)
B4' Co3 C1' B5' 28.09(16)
B8' Co3 C1' B5' -12.72(17)
C1 Co3 C1' B5' 169.78(16)
C2' Co3 C1' B6' -21.82(14)
C2 Co3 C1' B6' -74.5(2)
B7 Co3 C1' B6' 89.8(4)
B7' Co3 C1' B6' 14.31(16)
B4 Co3 C1' B6' -160.30(17)
B8 Co3 C1' B6' 152.08(16)
B4' Co3 C1' B6' 106.2(2)
B8' Co3 C1' B6' 65.43(17)
C1 Co3 C1' B6' -112.06(16)
B4' C1' C2' B11' -69.2(2)
B5' C1' C2' B11' 0.3(2)
B6' C1' C2' B11' 38.92(16)
Co3 C1' C2' B11' -121.00(15)
B4' C1' C2' B7' 0.5(2)
B5' C1' C2' B7' 70.0(2)
B6' C1' C2' B7' 108.62(17)
Co3 C1' C2' B7' -51.30(13)
B4' C1' C2' B6' -108.12(18)
B5' C1' C2' B6' -38.61(16)
Co3 C1' C2' B6' -159.92(13)
B4' C1' C2' Co3 51.79(14)
B5' C1' C2' Co3 121.30(16)
B6' C1' C2' Co3 159.92(13)
C2 Co3 C2' C1' 150.51(11)
B7 Co3 C2' C1' -162.57(13)
B7' Co3 C2' C1' -128.40(14)
B4 Co3 C2' C1' 56.92(14)
B8 Co3 C2' C1' -27.0(5)
B4' Co3 C2' C1' -35.95(11)
B8' Co3 C2' C1' -86.69(12)
C1 Co3 C2' C1' 103.20(11)
C2 Co3 C2' B11' -107.83(16)
C1' Co3 C2' B11' 101.66(19)
B7 Co3 C2' B11' -60.9(2)
B7' Co3 C2' B11' -26.74(15)
B4 Co3 C2' B11' 158.58(15)
B8 Co3 C2' B11' 74.7(5)
B4' Co3 C2' B11' 65.71(16)
B8' Co3 C2' B11' 14.97(16)
C1 Co3 C2' B11' -155.14(15)
C2 Co3 C2' B7' -81.09(11)
C1' Co3 C2' B7' 128.40(14)
B7 Co3 C2' B7' -34.17(16)
B4 Co3 C2' B7' -174.67(11)
B8 Co3 C2' B7' 101.4(5)
B4' Co3 C2' B7' 92.45(12)
B8' Co3 C2' B7' 41.71(11)
C1 Co3 C2' B7' -128.40(11)
C2 Co3 C2' B6' 172.72(15)
C1' Co3 C2' B6' 22.21(15)
B7 Co3 C2' B6' -140.36(17)
B7' Co3 C2' B6' -106.19(19)
B4 Co3 C2' B6' 79.14(19)
B8 Co3 C2' B6' -4.8(5)
B4' Co3 C2' B6' -13.74(16)
B8' Co3 C2' B6' -64.48(17)
C1 Co3 C2' B6' 125.41(16)
C2' C1' B4' B9' 63.4(2)
B5' C1' B4' B9' -40.20(16)
B6' C1' B4' B9' -5.0(2)
Co3 C1' B4' B9' 114.72(15)
C2' C1' B4' B5' 103.62(18)
B6' C1' B4' B5' 35.16(16)
Co3 C1' B4' B5' 154.92(14)
C2' C1' B4' B8' 1.3(2)
B5' C1' B4' B8' -102.35(18)
B6' C1' B4' B8' -67.2(2)
Co3 C1' B4' B8' 52.57(13)
C2' C1' B4' Co3 -51.30(13)
B5' C1' B4' Co3 -154.92(14)
B6' C1' B4' Co3 -119.76(15)
C2' Co3 B4' C1' 34.83(11)
C2 Co3 B4' C1' -177.8(4)
B7 Co3 B4' C1' 175.90(11)
B7' Co3 B4' C1' 83.13(12)
B4 Co3 B4' C1' -92.95(12)
B8 Co3 B4' C1' -143.44(12)
B8' Co3 B4' C1' 122.53(15)
C1 Co3 B4' C1' -65.30(16)
C2' Co3 B4' B9' -57.83(17)
C2 Co3 B4' B9' 89.6(5)
C1' Co3 B4' B9' -92.66(19)
B7 Co3 B4' B9' 83.24(19)
B7' Co3 B4' B9' -9.53(17)
B4 Co3 B4' B9' 174.39(17)
B8 Co3 B4' B9' 123.90(18)
B8' Co3 B4' B9' 29.88(16)
C1 Co3 B4' B9' -157.95(14)
C2' Co3 B4' B5' 10.64(16)
C2 Co3 B4' B5' 158.1(4)
C1' Co3 B4' B5' -24.18(14)
B7 Co3 B4' B5' 151.72(15)
B7' Co3 B4' B5' 58.95(17)
B4 Co3 B4' B5' -117.13(17)
B8 Co3 B4' B5' -167.62(18)
B8' Co3 B4' B5' 98.35(19)
C1 Co3 B4' B5' -89.48(19)
C2' Co3 B4' B8' -87.71(12)
C2 Co3 B4' B8' 59.7(5)
C1' Co3 B4' B8' -122.53(15)
B7 Co3 B4' B8' 53.36(15)
B7' Co3 B4' B8' -39.41(12)
B4 Co3 B4' B8' 144.52(12)
B8 Co3 B4' B8' 94.03(13)
C1 Co3 B4' B8' 172.17(12)
C2' C1' B5' B6' 38.80(16)
B4' C1' B5' B6' 143.79(17)
Co3 C1' B5' B6' 114.80(17)
C2' C1' B5' B9' -64.7(2)
B4' C1' B5' B9' 40.33(16)
B6' C1' B5' B9' -103.46(18)
Co3 C1' B5' B9' 11.3(2)
C2' C1' B5' B10' -2.4(2)
B4' C1' B5' B10' 102.64(18)
B6' C1' B5' B10' -41.15(16)
Co3 C1' B5' B10' 73.7(2)
C2' C1' B5' B4' -105.00(18)
B6' C1' B5' B4' -143.79(17)
Co3 C1' B5' B4' -28.99(16)
B9' B4' B5' C1' 133.31(17)
B8' B4' B5' C1' 97.02(17)
Co3 B4' B5' C1' 25.79(14)
C1' B4' B5' B6' -32.77(16)
B9' B4' B5' B6' 100.54(19)
B8' B4' B5' B6' 64.3(2)
Co3 B4' B5' B6' -7.0(2)
C1' B4' B5' B9' -133.31(17)
B8' B4' B5' B9' -36.29(16)
Co3 B4' B5' B9' -107.52(18)
C1' B4' B5' B10' -96.23(17)
B9' B4' B5' B10' 37.09(16)
B8' B4' B5' B10' 0.8(2)
Co3 B4' B5' B10' -70.4(2)
B11' C2' B6' C1' -138.87(17)
B7' C2' B6' C1' -102.85(18)
Co3 C2' B6' C1' -23.14(15)
C1' C2' B6' B5' 35.27(15)
B11' C2' B6' B5' -103.60(18)
B7' C2' B6' B5' -67.6(2)
Co3 C2' B6' B5' 12.1(2)
C1' C2' B6' B10' 97.88(17)
B11' C2' B6' B10' -40.99(16)
B7' C2' B6' B10' -5.0(2)
Co3 C2' B6' B10' 74.74(19)
C1' C2' B6' B11' 138.87(17)
B7' C2' B6' B11' 36.03(17)
Co3 C2' B6' B11' 115.73(17)
B4' C1' B6' C2' 102.54(18)
B5' C1' B6' C2' 138.58(17)
Co3 C1' B6' C2' 22.74(15)
C2' C1' B6' B5' -138.58(17)
B4' C1' B6' B5' -36.04(17)
Co3 C1' B6' B5' -115.84(18)
C2' C1' B6' B10' -97.11(16)
B4' C1' B6' B10' 5.4(2)
B5' C1' B6' B10' 41.47(15)
Co3 C1' B6' B10' -74.36(19)
C2' C1' B6' B11' -34.89(14)
B4' C1' B6' B11' 67.6(2)
B5' C1' B6' B11' 103.69(18)
Co3 C1' B6' B11' -12.1(2)
C1' B5' B6' C2' -33.97(14)
B9' B5' B6' C2' 61.4(2)
B10' B5' B6' C2' 98.62(17)
B4' B5' B6' C2' -2.2(2)
B9' B5' B6' C1' 95.35(18)
B10' B5' B6' C1' 132.59(17)
B4' B5' B6' C1' 31.81(15)
C1' B5' B6' B10' -132.59(17)
B9' B5' B6' B10' -37.24(16)
B4' B5' B6' B10' -100.78(19)
C1' B5' B6' B11' -94.17(17)
B9' B5' B6' B11' 1.2(2)
B10' B5' B6' B11' 38.43(16)
B4' B5' B6' B11' -62.4(2)
C1' C2' B7' B12' -64.44(19)
B11' C2' B7' B12' 40.20(15)
B6' C2' B7' B12' 4.8(2)
Co3 C2' B7' B12' -115.83(14)
C1' C2' B7' B11' -104.64(17)
B6' C2' B7' B11' -35.42(16)
Co3 C2' B7' B11' -156.03(13)
C1' C2' B7' B8' -2.0(2)
B11' C2' B7' B8' 102.63(17)
B6' C2' B7' B8' 67.2(2)
Co3 C2' B7' B8' -53.40(12)
C1' C2' B7' Co3 51.39(13)
B11' C2' B7' Co3 156.03(13)
B6' C2' B7' Co3 120.61(15)
C2 Co3 B7' C2' 109.15(10)
C1' Co3 B7' C2' -34.58(10)
B7 Co3 B7' C2' 157.62(11)
B4 Co3 B7' C2' 51.2(10)
B8 Co3 B7' C2' -164.90(12)
B4' Co3 B7' C2' -82.24(11)
B8' Co3 B7' C2' -121.37(14)
C1 Co3 B7' C2' 72.69(12)
C2' Co3 B7' B12' 91.78(17)
C2 Co3 B7' B12' -159.07(16)
C1' Co3 B7' B12' 57.20(16)
B7 Co3 B7' B12' -110.60(16)
B4 Co3 B7' B12' 143.0(9)
B8 Co3 B7' B12' -73.1(2)
B4' Co3 B7' B12' 9.54(16)
B8' Co3 B7' B12' -29.59(15)
C1 Co3 B7' B12' 164.47(13)
C2' Co3 B7' B11' 22.96(13)
C2 Co3 B7' B11' 132.11(15)
C1' Co3 B7' B11' -11.62(15)
B7 Co3 B7' B11' -179.42(16)
B4 Co3 B7' B11' 74.2(10)
B8 Co3 B7' B11' -141.94(15)
B4' Co3 B7' B11' -59.28(16)
B8' Co3 B7' B11' -98.42(18)
C1 Co3 B7' B11' 95.65(16)
C2' Co3 B7' B8' 121.37(14)
C2 Co3 B7' B8' -129.48(11)
C1' Co3 B7' B8' 86.80(11)
B7 Co3 B7' B8' -81.00(12)
B4 Co3 B7' B8' 172.6(9)
B8 Co3 B7' B8' -43.53(16)
B4' Co3 B7' B8' 39.14(12)
C1 Co3 B7' B8' -165.93(11)
C1' B4' B8' B9' 97.25(18)
B5' B4' B8' B9' 36.09(16)
Co3 B4' B8' B9' 149.46(15)
C1' B4' B8' B12' 59.2(2)
B9' B4' B8' B12' -38.06(16)
B5' B4' B8' B12' -2.0(2)
Co3 B4' B8' B12' 111.40(15)
C1' B4' B8' B7' -2.4(2)
B9' B4' B8' B7' -99.65(18)
B5' B4' B8' B7' -63.6(2)
Co3 B4' B8' B7' 49.81(12)
C1' B4' B8' Co3 -52.21(13)
B9' B4' B8' Co3 -149.46(15)
B5' B4' B8' Co3 -113.36(15)
C2' B7' B8' B9' -59.48(19)
B12' B7' B8' B9' 37.86(16)
B11' B7' B8' B9' 1.0(2)
Co3 B7' B8' B9' -112.30(15)
C2' B7' B8' B4' 2.6(2)
B12' B7' B8' B4' 99.99(18)
B11' B7' B8' B4' 63.1(2)
Co3 B7' B8' B4' -50.17(13)
C2' B7' B8' B12' -97.34(16)
B11' B7' B8' B12' -36.89(15)
Co3 B7' B8' B12' -150.16(14)
C2' B7' B8' Co3 52.82(12)
B12' B7' B8' Co3 150.16(14)
B11' B7' B8' Co3 113.27(14)
C2' Co3 B8' B9' 55.76(16)
C2 Co3 B8' B9' 162.52(14)
C1' Co3 B8' B9' 9.50(16)
B7 Co3 B8' B9' -165.34(17)
B7' Co3 B8' B9' 95.67(19)
B4 Co3 B8' B9' -83.4(2)
B8 Co3 B8' B9' -114.58(17)
B4' Co3 B8' B9' -29.35(15)
C1 Co3 B8' B9' 177.3(4)
C2' Co3 B8' B4' 85.10(12)
C2 Co3 B8' B4' -168.13(11)
C1' Co3 B8' B4' 38.85(11)
B7 Co3 B8' B4' -135.99(13)
B7' Co3 B8' B4' 125.01(15)
B4 Co3 B8' B4' -54.01(17)
B8 Co3 B8' B4' -85.23(13)
C1 Co3 B8' B4' -153.3(4)
C2' Co3 B8' B12' -11.61(15)
C2 Co3 B8' B12' 95.15(17)
C1' Co3 B8' B12' -57.87(15)
B7 Co3 B8' B12' 127.29(16)
B7' Co3 B8' B12' 28.30(14)
B4 Co3 B8' B12' -150.73(14)
B8 Co3 B8' B12' 178.05(16)
B4' Co3 B8' B12' -96.71(19)
C1 Co3 B8' B12' 110.0(4)
C2' Co3 B8' B7' -39.91(11)
C2 Co3 B8' B7' 66.86(13)
C1' Co3 B8' B7' -86.17(11)
B7 Co3 B8' B7' 98.99(12)
B4 Co3 B8' B7' -179.03(12)
B8 Co3 B8' B7' 149.75(12)
B4' Co3 B8' B7' -125.01(15)
C1 Co3 B8' B7' 81.7(4)
C1' B5' B9' B4' -39.17(15)
B6' B5' B9' B4' -101.74(18)
B10' B5' B9' B4' -138.77(17)
C1' B5' B9' B10' 99.60(17)
B6' B5' B9' B10' 37.04(16)
B4' B5' B9' B10' 138.77(17)
C1' B5' B9' B12' 62.0(2)
B6' B5' B9' B12' -0.6(2)
B10' B5' B9' B12' -37.64(16)
B4' B5' B9' B12' 101.13(18)
C1' B5' B9' B8' -2.3(2)
B6' B5' B9' B8' -64.9(2)
B10' B5' B9' B8' -101.91(19)
B4' B5' B9' B8' 36.86(16)
C1' B4' B9' B5' 39.62(15)
B8' B4' B9' B5' 139.53(17)
Co3 B4' B9' B5' 108.02(17)
C1' B4' B9' B10' 2.5(2)
B5' B4' B9' B10' -37.08(16)
B8' B4' B9' B10' 102.45(18)
Co3 B4' B9' B10' 70.9(2)
C1' B4' B9' B12' -61.0(2)
B5' B4' B9' B12' -100.66(19)
B8' B4' B9' B12' 38.87(16)
Co3 B4' B9' B12' 7.4(2)
C1' B4' B9' B8' -99.91(17)
B5' B4' B9' B8' -139.53(17)
Co3 B4' B9' B8' -31.52(15)
B4' B8' B9' B5' -36.88(17)
B12' B8' B9' B5' 99.86(19)
B7' B8' B9' B5' 62.3(2)
Co3 B8' B9' B5' -6.0(2)
B12' B8' B9' B4' 136.74(17)
B7' B8' B9' B4' 99.20(17)
Co3 B8' B9' B4' 30.88(15)
B4' B8' B9' B10' -101.01(19)
B12' B8' B9' B10' 35.73(16)
B7' B8' B9' B10' -1.8(2)
Co3 B8' B9' B10' -70.1(2)
B4' B8' B9' B12' -136.74(17)
B7' B8' B9' B12' -37.54(15)
Co3 B8' B9' B12' -105.87(17)
C2' B6' B10' B11' 39.79(15)
C1' B6' B10' B11' 97.00(16)
B5' B6' B10' B11' 137.21(17)
C2' B6' B10' B5' -97.42(17)
C1' B6' B10' B5' -40.21(15)
B11' B6' B10' B5' -137.21(17)
C2' B6' B10' B9' -60.5(2)
C1' B6' B10' B9' -3.3(2)
B5' B6' B10' B9' 36.88(16)
B11' B6' B10' B9' -100.33(18)
C2' B6' B10' B12' 2.9(2)
C1' B6' B10' B12' 60.1(2)
B5' B6' B10' B12' 100.31(19)
B11' B6' B10' B12' -36.91(16)
C1' B5' B10' B6' 41.32(15)
B9' B5' B10' B6' 138.53(17)
B4' B5' B10' B6' 101.59(18)
C1' B5' B10' B11' 3.4(2)
B6' B5' B10' B11' -37.91(16)
B9' B5' B10' B11' 100.61(18)
B4' B5' B10' B11' 63.7(2)
C1' B5' B10' B9' -97.20(18)
B6' B5' B10' B9' -138.53(17)
B4' B5' B10' B9' -36.94(16)
C1' B5' B10' B12' -59.6(2)
B6' B5' B10' B12' -100.87(18)
B9' B5' B10' B12' 37.65(16)
B4' B5' B10' B12' 0.7(2)
B5' B9' B10' B6' -36.77(15)
B4' B9' B10' B6' 0.6(2)
B12' B9' B10' B6' 101.04(17)
B8' B9' B10' B6' 65.1(2)
B5' B9' B10' B11' -99.89(18)
B4' B9' B10' B11' -62.6(2)
B12' B9' B10' B11' 37.92(16)
B8' B9' B10' B11' 2.0(2)
B4' B9' B10' B5' 37.33(16)
B12' B9' B10' B5' 137.81(17)
B8' B9' B10' B5' 101.85(18)
B5' B9' B10' B12' -137.81(17)
B4' B9' B10' B12' -100.48(18)
B8' B9' B10' B12' -35.95(16)
C1' C2' B11' B6' -39.07(16)
B7' C2' B11' B6' -143.90(17)
Co3 C2' B11' B6' -116.39(17)
C1' C2' B11' B10' 1.9(2)
B7' C2' B11' B10' -102.94(17)
B6' C2' B11' B10' 40.96(16)
Co3 C2' B11' B10' -75.43(19)
C1' C2' B11' B12' 64.48(19)
B7' C2' B11' B12' -40.36(15)
B6' C2' B11' B12' 103.54(17)
Co3 C2' B11' B12' -12.9(2)
C1' C2' B11' B7' 104.83(17)
B6' C2' B11' B7' 143.90(17)
Co3 C2' B11' B7' 27.51(15)
C1' B6' B11' C2' 33.73(14)
B5' B6' B11' C2' 94.21(17)
B10' B6' B11' C2' 132.83(17)
C2' B6' B11' B10' -132.83(17)
C1' B6' B11' B10' -99.09(17)
B5' B6' B11' B10' -38.61(16)
C2' B6' B11' B12' -95.53(17)
C1' B6' B11' B12' -61.80(19)
B5' B6' B11' B12' -1.3(2)
B10' B6' B11' B12' 37.30(16)
C2' B6' B11' B7' -32.04(15)
C1' B6' B11' B7' 1.7(2)
B5' B6' B11' B7' 62.2(2)
B10' B6' B11' B7' 100.78(18)
B6' B10' B11' C2' -40.98(15)
B5' B10' B11' C2' -3.2(2)
B9' B10' B11' C2' 59.6(2)
B12' B10' B11' C2' 97.66(17)
B5' B10' B11' B6' 37.74(16)
B9' B10' B11' B6' 100.60(18)
B12' B10' B11' B6' 138.64(18)
B6' B10' B11' B12' -138.64(18)
B5' B10' B11' B12' -100.90(19)
B9' B10' B11' B12' -38.04(16)
B6' B10' B11' B7' -101.92(17)
B5' B10' B11' B7' -64.2(2)
B9' B10' B11' B7' -1.3(2)
B12' B10' B11' B7' 36.72(16)
B12' B7' B11' C2' -133.26(16)
B8' B7' B11' C2' -96.03(16)
Co3 B7' B11' C2' -24.59(14)
C2' B7' B11' B6' 32.65(15)
B12' B7' B11' B6' -100.62(18)
B8' B7' B11' B6' -63.4(2)
Co3 B7' B11' B6' 8.1(2)
C2' B7' B11' B10' 96.23(17)
B12' B7' B11' B10' -37.03(16)
B8' B7' B11' B10' 0.2(2)
Co3 B7' B11' B10' 71.65(19)
C2' B7' B11' B12' 133.26(16)
B8' B7' B11' B12' 37.24(16)
Co3 B7' B11' B12' 108.68(16)
C2' B11' B12' B7' 39.60(14)
B6' B11' B12' B7' 101.97(17)
B10' B11' B12' B7' 138.98(17)
C2' B11' B12' B10' -99.38(17)
B6' B11' B12' B10' -37.01(16)
B7' B11' B12' B10' -138.98(17)
C2' B11' B12' B9' -61.44(19)
B6' B11' B12' B9' 0.9(2)
B10' B11' B12' B9' 37.94(16)
B7' B11' B12' B9' -101.04(18)
C2' B11' B12' B8' 1.9(2)
B6' B11' B12' B8' 64.3(2)
B10' B11' B12' B8' 101.33(18)
B7' B11' B12' B8' -37.65(15)
C2' B7' B12' B11' -39.34(14)
B8' B7' B12' B11' -138.61(17)
Co3 B7' B12' B11' -107.48(16)
C2' B7' B12' B10' -2.6(2)
B11' B7' B12' B10' 36.78(16)
B8' B7' B12' B10' -101.84(19)
Co3 B7' B12' B10' -70.7(2)
C2' B7' B12' B9' 60.9(2)
B11' B7' B12' B9' 100.24(18)
B8' B7' B12' B9' -38.37(16)
Co3 B7' B12' B9' -7.2(2)
C2' B7' B12' B8' 99.28(16)
B11' B7' B12' B8' 138.61(17)
Co3 B7' B12' B8' 31.13(15)
B6' B10' B12' B11' 36.94(16)
B5' B10' B12' B11' 99.77(18)
B9' B10' B12' B11' 137.28(17)
B6' B10' B12' B7' -0.2(2)
B11' B10' B12' B7' -37.18(16)
B5' B10' B12' B7' 62.6(2)
B9' B10' B12' B7' 100.10(18)
B6' B10' B12' B9' -100.34(19)
B11' B10' B12' B9' -137.28(17)
B5' B10' B12' B9' -37.51(16)
B6' B10' B12' B8' -64.8(2)
B11' B10' B12' B8' -101.74(18)
B5' B10' B12' B8' -2.0(2)
B9' B10' B12' B8' 35.54(16)
B5' B9' B12' B11' -0.2(2)
B4' B9' B12' B11' 63.8(2)
B10' B9' B12' B11' -37.86(16)
B8' B9' B12' B11' 102.71(18)
B5' B9' B12' B7' -64.2(2)
B4' B9' B12' B7' -0.1(2)
B10' B9' B12' B7' -101.82(18)
B8' B9' B12' B7' 38.75(16)
B5' B9' B12' B10' 37.66(16)
B4' B9' B12' B10' 101.69(19)
B8' B9' B12' B10' 140.57(17)
B5' B9' B12' B8' -102.91(18)
B4' B9' B12' B8' -38.88(16)
B10' B9' B12' B8' -140.57(17)
B9' B8' B12' B11' -99.23(18)
B4' B8' B12' B11' -61.2(2)
B7' B8' B12' B11' 37.65(15)
Co3 B8' B12' B11' 7.9(2)
B9' B8' B12' B7' -136.88(17)
B4' B8' B12' B7' -98.88(17)
Co3 B8' B12' B7' -29.78(14)
B9' B8' B12' B10' -35.57(16)
B4' B8' B12' B10' 2.4(2)
B7' B8' B12' B10' 101.31(18)
Co3 B8' B12' B10' 71.53(19)
B4' B8' B12' B9' 38.00(15)
B7' B8' B12' B9' 136.88(17)
Co3 B8' B12' B9' 107.10(17)
C2 C1 C3 O14 -114.70(18)
B4 C1 C3 O14 37.2(2)
B6 C1 C3 O14 177.51(15)
B5 C1 C3 O14 111.16(18)
Co3 C1 C3 O14 -40.12(19)
C2 C1 C3 N11 130.16(17)
B4 C1 C3 N11 -78.0(2)
B6 C1 C3 N11 62.37(19)
B5 C1 C3 N11 -4.0(2)
Co3 C1 C3 N11 -155.26(12)
C2 C1 C3 C4 14.8(2)
B4 C1 C3 C4 166.63(17)
B6 C1 C3 C4 -53.0(2)
B5 C1 C3 C4 -119.38(18)
Co3 C1 C3 C4 89.34(17)
O14 C3 C4 C5 68.7(3)
N11 C3 C4 C5 179.9(2)
C1 C3 C4 C5 -60.3(3)
O14 C3 C4 C9 -110.86(18)
N11 C3 C4 C9 0.4(2)
C1 C3 C4 C9 120.18(18)
C9 C4 C5 C6 -0.7(3)
C3 C4 C5 C6 179.8(2)
C4 C5 C6 C7 -0.4(3)
C5 C6 C7 C8 1.0(4)
C6 C7 C8 C9 -0.5(4)
C7 C8 C9 C4 -0.7(3)
C7 C8 C9 C10 175.4(2)
C5 C4 C9 C8 1.3(3)
C3 C4 C9 C8 -179.1(2)
C5 C4 C9 C10 -175.42(18)
C3 C4 C9 C10 4.2(2)
C8 C9 C10 O15 -5.3(4)
C4 C9 C10 O15 171.2(2)
C8 C9 C10 N11 176.1(2)
C4 C9 C10 N11 -7.4(2)
N11 C12 C13 O14 -9.5(2)
O15 C10 N11 C12 -37.1(3)
C9 C10 N11 C12 141.53(19)
O15 C10 N11 C3 -170.8(2)
C9 C10 N11 C3 7.8(2)
C13 C12 N11 C10 -112.4(2)
C13 C12 N11 C3 22.5(2)
O14 C3 N11 C10 112.10(18)
C4 C3 N11 C10 -5.3(2)
C1 C3 N11 C10 -128.24(17)
O14 C3 N11 C12 -27.2(2)
C4 C3 N11 C12 -144.58(16)
C1 C3 N11 C12 92.44(19)
N11 C3 O14 C13 20.5(2)
C4 C3 O14 C13 130.74(17)
C1 C3 O14 C13 -98.48(18)
C12 C13 O14 C3 -7.0(2)
